data_4508509
loop_
_publ_author_name
'Nath, Bhaskar'
'Baruah, Jubaraj B.'

_publ_section_title
;
 Polymorphs, Solvates, Polymorphs of Solvate and Cs+--\p Interactions of
 Fluorine-Substitutedbis-Phenols
;
_journal_issue 11
_journal_name_full 'Crystal Growth &amp; Design'
_journal_page_first 5146
_journal_paper_doi 10.1021/cg401220x
_journal_volume 13
_journal_year 2013
_chemical_formula_sum 'C26 H30 F N O3'
_chemical_formula_weight 423.51
_chemical_name_systematic
; 
 ? 
;
_space_group_IT_number 33
_symmetry_cell_setting orthorhombic
_symmetry_space_group_name_Hall 'P 2c -2n'
_symmetry_space_group_name_H-M 'P n a 21'
_atom_sites_solution_hydrogens geom
_atom_sites_solution_primary direct
_atom_sites_solution_secondary difmap
_audit_creation_method SHELXL-97
_cell_angle_alpha 90.00
_cell_angle_beta 90.00
_cell_angle_gamma 90.00
_cell_formula_units_Z 4
_cell_length_a 12.006(2)
_cell_length_b 23.510(4)
_cell_length_c 8.2207(13)
_cell_measurement_temperature 296(2)
_cell_volume 2320.4(7)
_computing_cell_refinement 'Bruker SMART'
_computing_data_collection 'Bruker SMART'
_computing_data_reduction 'Bruker SAINT'
_computing_molecular_graphics 'Bruker SHELXTL'
_computing_publication_material 'Bruker SHELXTL'
_computing_structure_refinement 'SHELXL-97 (Sheldrick, 1997)'
_computing_structure_solution 'SHELXS-97 (Sheldrick, 1990)'
_diffrn_ambient_temperature 296(2)
_diffrn_measured_fraction_theta_full 0.976
_diffrn_measured_fraction_theta_max 0.976
_diffrn_measurement_device_type 'CCD area detector'
_diffrn_measurement_method 'phi and omega scans'
_diffrn_radiation_monochromator graphite
_diffrn_radiation_source 'fine-focus sealed tube'
_diffrn_radiation_type MoK\a
_diffrn_radiation_wavelength 0.71073
_diffrn_reflns_av_R_equivalents 0.1128
_diffrn_reflns_av_sigmaI/netI 0.1597
_diffrn_reflns_limit_h_max 14
_diffrn_reflns_limit_h_min -14
_diffrn_reflns_limit_k_max 27
_diffrn_reflns_limit_k_min -27
_diffrn_reflns_limit_l_max 9
_diffrn_reflns_limit_l_min -9
_diffrn_reflns_number 17696
_diffrn_reflns_theta_full 25.25
_diffrn_reflns_theta_max 25.25
_diffrn_reflns_theta_min 1.73
_exptl_absorpt_coefficient_mu 0.084
_exptl_absorpt_correction_type none
_exptl_crystal_colour colorless
_exptl_crystal_density_diffrn 1.212
_exptl_crystal_density_method 'not measured'
_exptl_crystal_description needle
_exptl_crystal_F_000 904
_exptl_crystal_size_max 0.33
_exptl_crystal_size_mid 0.25
_exptl_crystal_size_min 0.19
_refine_diff_density_max 0.282
_refine_diff_density_min -0.293
_refine_diff_density_rms 0.049
_refine_ls_abs_structure_details 'Flack H D (1983), Acta Cryst. A39, 876-881'
_refine_ls_abs_structure_Flack 1(3)
_refine_ls_extinction_method none
_refine_ls_goodness_of_fit_ref 1.103
_refine_ls_hydrogen_treatment mixed
_refine_ls_matrix_type full
_refine_ls_number_parameters 288
_refine_ls_number_reflns 3880
_refine_ls_number_restraints 1
_refine_ls_restrained_S_all 1.103
_refine_ls_R_factor_all 0.2205
_refine_ls_R_factor_gt 0.0962
_refine_ls_shift/su_max 0.000
_refine_ls_shift/su_mean 0.000
_refine_ls_structure_factor_coef Fsqd
_refine_ls_weighting_details 'calc w=1/[\s^2^(Fo^2^)+(0.0001P)^2^+2.0000P] where P=(Fo^2^+2Fc^2^)/3'
_refine_ls_weighting_scheme calc
_refine_ls_wR_factor_gt 0.1184
_refine_ls_wR_factor_ref 0.1474
_reflns_number_gt 2656
_reflns_number_total 3880
_reflns_threshold_expression >2sigma(I)
_cod_data_source_file cg401220x_si_004.cif
_cod_data_source_block 1c
_cod_depositor_comments
;
The following automatic conversions were performed:

'_symmetry_cell_setting' value 'Orthorhombic' changed to
'orthorhombic' according to
/home/saulius/struct/CIF-dictionaries/cif_core.dic dictionary named
'cif_core.dic' version 2.4.2 from 2011-04-26.

Automatic conversion script
Id: cif_fix_values 1891 2012-01-12 08:04:46Z andrius 
;
_cod_original_cell_volume 2320.4(6)
_cod_original_sg_symbol_H-M 'Pna2(1) '
_cod_database_code 4508509

loop_
_symmetry_equiv_pos_as_xyz
'x, y, z'
'-x, -y, z+1/2'
'x+1/2, -y+1/2, z'
'-x+1/2, y+1/2, z+1/2'

loop_
_atom_site_label
_atom_site_type_symbol
_atom_site_fract_x
_atom_site_fract_y
_atom_site_fract_z
_atom_site_U_iso_or_equiv
_atom_site_adp_type
_atom_site_occupancy
_atom_site_symmetry_multiplicity
_atom_site_calc_flag
_atom_site_refinement_flags
C6 C 0.4359(6) 0.5829(4) 1.1420(9) 0.055(2) Uani 1 1 d .
C4 C 0.2891(6) 0.6153(4) 0.9580(9) 0.053(2) Uani 1 1 d .
C1 C 0.4629(6) 0.6391(4) 1.1663(9) 0.055(2) Uani 1 1 d .
C3 C 0.3212(6) 0.6693(3) 0.9871(8) 0.051(2) Uani 1 1 d .
H3 H 0.2840 0.6986 0.9339 0.061 Uiso 1 1 calc R
C2 C 0.4081(6) 0.6835(3) 1.0937(10) 0.058(2) Uani 1 1 d .
C5 C 0.3494(6) 0.5718(3) 1.0341(9) 0.056(2) Uani 1 1 d .
H5 H 0.3309 0.5342 1.0118 0.067 Uiso 1 1 calc R
C7 C 0.4402(6) 0.7454(3) 1.1207(10) 0.081(3) Uani 1 1 d .
H7A H 0.3902 0.7696 1.0616 0.122 Uiso 1 1 calc R
H7B H 0.5150 0.7515 1.0831 0.122 Uiso 1 1 calc R
H7C H 0.4359 0.7541 1.2346 0.122 Uiso 1 1 calc R
C8 C 0.4984(6) 0.5350(3) 1.2211(11) 0.084(3) Uani 1 1 d .
H8A H 0.4617 0.4996 1.1976 0.126 Uiso 1 1 calc R
H8B H 0.5003 0.5408 1.3366 0.126 Uiso 1 1 calc R
H8C H 0.5731 0.5339 1.1796 0.126 Uiso 1 1 calc R
C9 C 0.1929(5) 0.5984(3) 0.8479(9) 0.053(2) Uani 1 1 d .
H9 H 0.2152 0.5636 0.7911 0.064 Uiso 1 1 calc R
C10 C 0.1731(7) 0.6446(4) 0.7165(10) 0.065(2) Uani 1 1 d .
C15 C 0.0883(8) 0.6829(4) 0.7195(11) 0.074(2) Uani 1 1 d .
H15 H 0.0341 0.6793 0.7996 0.089 Uiso 1 1 calc R
C12 C 0.2412(10) 0.6892(5) 0.4743(12) 0.108(4) Uani 1 1 d .
H12 H 0.2942 0.6913 0.3920 0.129 Uiso 1 1 calc R
C13 C 0.1548(12) 0.7290(4) 0.4827(14) 0.113(5) Uani 1 1 d .
H13 H 0.1481 0.7571 0.4036 0.135 Uiso 1 1 calc R
C14 C 0.0792(10) 0.7263(4) 0.6102(14) 0.107(4) Uani 1 1 d .
H14 H 0.0235 0.7535 0.6209 0.128 Uiso 1 1 calc R
C20 C -0.0274(6) 0.5939(3) 1.1790(9) 0.056(2) Uani 1 1 d .
C16 C 0.0879(6) 0.5851(3) 0.9403(8) 0.050(2) Uani 1 1 d .
C21 C 0.0699(6) 0.6050(3) 1.0972(9) 0.0475(18) Uani 1 1 d .
H21 H 0.1250 0.6264 1.1481 0.057 Uiso 1 1 calc R
C17 C 0.0028(6) 0.5532(3) 0.8739(9) 0.053(2) Uani 1 1 d .
H17 H 0.0121 0.5396 0.7686 0.064 Uiso 1 1 calc R
C18 C -0.0949(6) 0.5402(3) 0.9532(10) 0.0523(19) Uani 1 1 d .
C19 C -0.1092(6) 0.5620(3) 1.1097(10) 0.053(2) Uani 1 1 d .
C22 C -0.1840(6) 0.5045(3) 0.8738(10) 0.079(3) Uani 1 1 d .
H22A H -0.1572 0.4905 0.7713 0.118 Uiso 1 1 calc R
H22B H -0.2492 0.5274 0.8561 0.118 Uiso 1 1 calc R
H22C H -0.2024 0.4731 0.9432 0.118 Uiso 1 1 calc R
C23 C -0.0410(6) 0.6146(3) 1.3587(9) 0.079(3) Uani 1 1 d .
H23A H -0.1037 0.6398 1.3660 0.118 Uiso 1 1 calc R
H23B H 0.0252 0.6343 1.3920 0.118 Uiso 1 1 calc R
H23C H -0.0528 0.5824 1.4283 0.118 Uiso 1 1 calc R
O2 O -0.2069(4) 0.54791(19) 1.1886(6) 0.0632(14) Uani 1 1 d .
H2 H -0.2470 0.5761 1.1948 0.095 Uiso 1 1 calc R
O1 O 0.5508(4) 0.6546(2) 1.2652(7) 0.0783(17) Uani 1 1 d .
H1 H 0.5982 0.6295 1.2642 0.117 Uiso 1 1 calc R
O3 O 0.6985(6) 0.5975(3) 0.4713(7) 0.092(2) Uani 1 1 d .
C11 C 0.2465(8) 0.6481(5) 0.5853(10) 0.082(3) Uani 1 1 d .
C24 C 0.5575(9) 0.6246(4) 0.7214(14) 0.151(5) Uani 1 1 d .
H24A H 0.5205 0.6519 0.7895 0.226 Uiso 1 1 calc R
H24B H 0.5413 0.5869 0.7596 0.226 Uiso 1 1 calc R
H24C H 0.5316 0.6287 0.6115 0.226 Uiso 1 1 calc R
C25 C 0.7179(14) 0.6596(5) 0.8683(17) 0.257(10) Uani 1 1 d .
H25A H 0.7103 0.6336 0.9578 0.385 Uiso 1 1 calc R
H25B H 0.6767 0.6937 0.8909 0.385 Uiso 1 1 calc R
H25C H 0.7951 0.6688 0.8533 0.385 Uiso 1 1 calc R
C26 C 0.7285(14) 0.6197(6) 0.6041(19) 0.222(11) Uani 1 1 d .
H26 H 0.8047 0.6264 0.6108 0.266 Uiso 1 1 calc R
N1 N 0.6765(6) 0.6343(3) 0.7270(9) 0.079(2) Uani 1 1 d .
F1 F 0.3297(4) 0.6095(2) 0.5764(6) 0.1084(19) Uani 1 1 d .

loop_
_atom_site_aniso_label
_atom_site_aniso_U_11
_atom_site_aniso_U_22
_atom_site_aniso_U_33
_atom_site_aniso_U_23
_atom_site_aniso_U_13
_atom_site_aniso_U_12
C6 0.057(5) 0.063(6) 0.044(5) 0.009(4) -0.003(4) 0.005(5)
C4 0.065(5) 0.065(6) 0.029(5) 0.006(5) 0.018(4) -0.005(5)
C1 0.049(5) 0.074(6) 0.042(5) 0.004(5) 0.006(4) -0.001(5)
C3 0.075(5) 0.051(6) 0.027(5) 0.000(4) 0.011(4) -0.009(4)
C2 0.059(5) 0.053(5) 0.062(5) -0.011(5) -0.003(5) -0.013(5)
C5 0.058(5) 0.052(6) 0.058(6) -0.008(4) 0.012(5) -0.006(5)
C7 0.113(7) 0.064(5) 0.067(6) -0.008(5) -0.014(5) -0.021(5)
C8 0.099(6) 0.083(6) 0.070(6) -0.004(6) -0.015(5) 0.007(6)
C9 0.054(5) 0.065(6) 0.041(5) -0.010(4) 0.004(4) -0.007(4)
C10 0.082(6) 0.078(7) 0.035(6) -0.005(5) -0.016(5) -0.014(5)
C15 0.101(7) 0.069(6) 0.053(6) 0.009(5) -0.001(5) 0.000(6)
C12 0.144(10) 0.137(10) 0.043(7) 0.017(8) -0.013(7) -0.053(8)
C13 0.196(14) 0.089(9) 0.053(8) 0.017(8) -0.071(9) -0.032(9)
C14 0.180(12) 0.074(8) 0.065(8) -0.001(6) -0.046(8) -0.002(7)
C20 0.057(5) 0.057(5) 0.055(6) -0.012(5) 0.002(5) -0.006(4)
C16 0.078(6) 0.041(4) 0.031(5) 0.004(4) 0.000(4) -0.008(4)
C21 0.048(5) 0.059(5) 0.035(5) -0.005(4) -0.001(4) -0.015(4)
C17 0.067(5) 0.062(5) 0.031(5) -0.014(4) -0.002(4) -0.003(4)
C18 0.045(5) 0.052(5) 0.060(6) 0.007(5) -0.007(5) -0.012(4)
C19 0.042(5) 0.075(6) 0.042(6) 0.005(5) 0.007(4) -0.004(4)
C22 0.058(5) 0.100(7) 0.079(6) -0.036(6) 0.009(5) -0.015(5)
C23 0.087(6) 0.112(7) 0.036(5) -0.008(5) 0.008(5) -0.024(5)
O2 0.052(3) 0.069(3) 0.069(4) -0.004(3) 0.013(3) 0.007(3)
O1 0.070(4) 0.091(5) 0.075(4) 0.006(4) -0.022(4) -0.011(3)
O3 0.098(5) 0.130(6) 0.049(4) -0.020(4) 0.010(4) -0.021(4)
C11 0.110(8) 0.125(9) 0.012(5) 0.014(6) -0.006(6) -0.024(7)
C24 0.158(11) 0.142(9) 0.152(12) 0.024(9) 0.067(10) -0.012(9)
C25 0.47(3) 0.134(12) 0.163(13) -0.065(10) -0.217(16) 0.090(13)
C26 0.29(2) 0.198(16) 0.175(17) 0.145(15) 0.168(18) 0.157(16)
N1 0.059(5) 0.100(6) 0.078(6) 0.019(5) 0.018(5) 0.002(4)
F1 0.098(4) 0.164(5) 0.063(4) 0.008(4) 0.028(3) 0.007(4)

loop_
_atom_type_symbol
_atom_type_description
_atom_type_scat_dispersion_real
_atom_type_scat_dispersion_imag
_atom_type_scat_source
C C 0.0033 0.0016 'International Tables Vol C Tables 4.2.6.8 and 6.1.1.4'
H H 0.0000 0.0000 'International Tables Vol C Tables 4.2.6.8 and 6.1.1.4'
O O 0.0106 0.0060 'International Tables Vol C Tables 4.2.6.8 and 6.1.1.4'
F F 0.0171 0.0103 'International Tables Vol C Tables 4.2.6.8 and 6.1.1.4'
N N 0.0061 0.0033 'International Tables Vol C Tables 4.2.6.8 and 6.1.1.4'

loop_
_geom_angle_atom_site_label_1
_geom_angle_atom_site_label_2
_geom_angle_atom_site_label_3
_geom_angle
C1 C6 C5 116.7(7)
C1 C6 C8 122.7(8)
C5 C6 C8 120.5(8)
C3 C4 C5 117.4(7)
C3 C4 C9 124.7(7)
C5 C4 C9 117.9(7)
C2 C1 C6 123.7(7)
C2 C1 O1 115.0(8)
C6 C1 O1 121.3(7)
C4 C3 C2 123.2(7)
C1 C2 C3 116.6(7)
C1 C2 C7 122.8(7)
C3 C2 C7 120.5(7)
C6 C5 C4 122.3(7)
C16 C9 C4 113.0(6)
C16 C9 C10 111.7(6)
C4 C9 C10 110.4(6)
C15 C10 C11 116.5(8)
C15 C10 C9 124.5(8)
C11 C10 C9 119.0(8)
C10 C15 C14 123.0(10)
C11 C12 C13 119.2(12)
C14 C13 C12 119.4(11)
C15 C14 C13 118.6(11)
C19 C20 C21 121.0(7)
C19 C20 C23 119.4(7)
C21 C20 C23 119.5(7)
C17 C16 C21 115.8(7)
C17 C16 C9 122.3(7)
C21 C16 C9 122.0(7)
C20 C21 C16 121.6(7)
C18 C17 C16 124.4(7)
C17 C18 C19 117.4(7)
C17 C18 C22 121.5(7)
C19 C18 C22 121.0(7)
C20 C19 O2 123.3(7)
C20 C19 C18 119.9(7)
O2 C19 C18 116.7(7)
C12 C11 F1 119.1(10)
C12 C11 C10 123.0(11)
F1 C11 C10 117.9(9)
N1 C26 O3 132.6(17)
C26 N1 C25 128.2(13)
C26 N1 C24 115.5(12)
C25 N1 C24 116.4(11)

loop_
_geom_bond_atom_site_label_1
_geom_bond_atom_site_label_2
_geom_bond_distance
C6 C1 1.375(9)
C6 C5 1.390(9)
C6 C8 1.502(9)
C4 C3 1.349(8)
C4 C5 1.401(9)
C4 C9 1.520(9)
C1 C2 1.371(9)
C1 O1 1.381(8)
C3 C2 1.402(8)
C2 C7 1.521(9)
C9 C16 1.505(9)
C9 C10 1.550(10)
C10 C15 1.359(9)
C10 C11 1.395(11)
C15 C14 1.365(11)
C12 C11 1.329(11)
C12 C13 1.400(13)
C13 C14 1.388(13)
C20 C19 1.361(9)
C20 C21 1.372(9)
C20 C23 1.564(9)
C16 C17 1.380(8)
C16 C21 1.389(8)
C17 C18 1.376(8)
C18 C19 1.396(9)
C18 C22 1.508(8)
C19 O2 1.381(7)
O3 C26 1.263(19)
C11 F1 1.353(10)
C24 N1 1.448(10)
C25 N1 1.397(12)
C26 N1 1.236(13)
